data_4119541
loop_
_publ_author_name
'Daniel L. M. Suess'
'Jonas C. Peters'

_publ_contact_author_address
;Caltech Division of Chemistry and Chemical Engineering
1200 E. California Blvd.
Pasadena, CA 91125
;
_publ_contact_author_email jpeters@caltech.edu
_publ_contact_author_name 'Jonas C. Peters'
_publ_contact_author_phone 626-395-3113
_publ_section_title
;
 H-H and Si-H Bond Addition to Fe\\tbNNR2 Intermediates Derived from N2
;
_journal_name_full 'Journal of the American Chemical Society'
_journal_page_first 4938
_journal_page_last 4941
_journal_paper_doi 10.1021/ja400836u
_journal_volume 135
_journal_year 2013
_chemical_formula_sum 'C54 H45 B Fe P2'
_chemical_formula_weight 822.5
_chemical_name_systematic
;
 ?
;
_space_group_IT_number 2
_symmetry_cell_setting triclinic
_symmetry_space_group_name_Hall '-P 1'
_symmetry_space_group_name_H-M 'P -1'
_atom_sites_solution_hydrogens geom
_atom_sites_solution_primary direct
_atom_sites_solution_secondary difmap
_audit_creation_method SHELXL-97
_cell_angle_alpha 78.661(7)
_cell_angle_beta 76.780(5)
_cell_angle_gamma 88.148(8)
_cell_formula_units_Z 2
_cell_length_a 9.8333(19)
_cell_length_b 11.167(3)
_cell_length_c 19.774(3)
_cell_measurement_reflns_used 9879
_cell_measurement_temperature 100(2)
_cell_measurement_theta_max 39.42
_cell_measurement_theta_min 2.32
_cell_volume 2072.4(8)
_computing_cell_refinement 'Bruker SAINT'
_computing_data_collection 'Bruker APEX2'
_computing_data_reduction 'Bruker SAINT'
_computing_molecular_graphics 'Bruker SHELXTL'
_computing_publication_material 'Bruker SHELXTL'
_computing_structure_refinement 'SHELXL-97 (Sheldrick, 2008)'
_computing_structure_solution 'SHELXS-97 (Sheldrick, 2008)'
_diffrn_ambient_temperature 100(2)
_diffrn_detector_area_resol_mean 8.19
_diffrn_measured_fraction_theta_full 1.000
_diffrn_measured_fraction_theta_max 0.928
_diffrn_measurement_device_type 'Bruker APEX-II CCD'
_diffrn_measurement_method '\f and \w scans'
_diffrn_radiation_monochromator graphite
_diffrn_radiation_source 'fine-focus sealed tube'
_diffrn_radiation_type MoK\a
_diffrn_radiation_wavelength 0.71073
_diffrn_reflns_av_R_equivalents 0.0617
_diffrn_reflns_av_sigmaI/netI 0.0894
_diffrn_reflns_limit_h_max 18
_diffrn_reflns_limit_h_min -18
_diffrn_reflns_limit_k_max 20
_diffrn_reflns_limit_k_min -20
_diffrn_reflns_limit_l_max 36
_diffrn_reflns_limit_l_min -36
_diffrn_reflns_number 88753
_diffrn_reflns_theta_full 25.00
_diffrn_reflns_theta_max 41.29
_diffrn_reflns_theta_min 1.08
_exptl_absorpt_coefficient_mu 0.479
_exptl_absorpt_correction_type none
_exptl_absorpt_process_details none
_exptl_crystal_colour brown
_exptl_crystal_density_diffrn 1.318
_exptl_crystal_description block
_exptl_crystal_F_000 860
_exptl_crystal_size_max 0.32
_exptl_crystal_size_mid 0.30
_exptl_crystal_size_min 0.19
_refine_diff_density_max 1.331
_refine_diff_density_min -0.473
_refine_diff_density_rms 0.112
_refine_ls_extinction_method none
_refine_ls_goodness_of_fit_ref 0.987
_refine_ls_hydrogen_treatment mixed
_refine_ls_matrix_type full
_refine_ls_number_parameters 543
_refine_ls_number_reflns 25823
_refine_ls_number_restraints 0
_refine_ls_restrained_S_all 0.987
_refine_ls_R_factor_all 0.0929
_refine_ls_R_factor_gt 0.0505
_refine_ls_shift/su_max 0.003
_refine_ls_shift/su_mean 0.000
_refine_ls_structure_factor_coef Fsqd
_refine_ls_weighting_details 'calc w=1/[\s^2^(Fo^2^)+(0.0606P)^2^+0.0000P] where P=(Fo^2^+2Fc^2^)/3'
_refine_ls_weighting_scheme calc
_refine_ls_wR_factor_gt 0.1162
_refine_ls_wR_factor_ref 0.1311
_reflns_number_gt 16012
_reflns_number_total 25823
_reflns_threshold_expression >2sigma(I)
_cod_data_source_file ja400836u_si_002_1.cif
_cod_data_source_block 5
_cod_original_cell_volume 2072.3(7)
_cod_original_formula_sum 'C54 H45 B1 Fe1 P2'
_cod_database_code 4119541

loop_
_symmetry_equiv_pos_as_xyz
'x, y, z'
'-x, -y, -z'

loop_
_atom_site_label
_atom_site_type_symbol
_atom_site_fract_x
_atom_site_fract_y
_atom_site_fract_z
_atom_site_U_iso_or_equiv
_atom_site_adp_type
_atom_site_occupancy
_atom_site_symmetry_multiplicity
_atom_site_calc_flag
_atom_site_refinement_flags
Fe1 Fe 0.622033(16) -0.004282(14) 0.798619(8) 0.00786(4) Uani 1 1 d .
P1 P 0.67347(3) 0.01415(3) 0.683637(15) 0.00842(5) Uani 1 1 d .
P2 P 0.58502(3) -0.20086(3) 0.833668(15) 0.00850(5) Uani 1 1 d .
C27 C 0.99749(12) -0.23219(10) 0.83691(6) 0.0124(2) Uani 1 1 d .
H27 H 1.0772 -0.1796 0.8214 0.015 Uiso 1 1 calc R
C26 C 0.86819(11) -0.18655(10) 0.82498(6) 0.00972(18) Uani 1 1 d .
C44 C 0.10707(15) 0.19588(15) 0.83790(8) 0.0254(3) Uani 1 1 d .
H44 H 0.0864 0.1877 0.7944 0.031 Uiso 1 1 calc R
C25 C 0.75259(11) -0.26890(10) 0.84699(6) 0.01003(18) Uani 1 1 d .
C24 C 0.45413(12) 0.16532(11) 0.65683(6) 0.0138(2) Uani 1 1 d .
H24 H 0.3983 0.0962 0.6827 0.017 Uiso 1 1 calc R
C5 C 0.53335(12) 0.03681(11) 0.90227(6) 0.0123(2) Uani 1 1 d .
C35 C 0.44835(16) -0.48038(12) 0.75373(8) 0.0223(3) Uani 1 1 d .
H35 H 0.4652 -0.5646 0.7538 0.027 Uiso 1 1 calc R
C51 C 1.04302(15) -0.35805(14) 0.63340(9) 0.0277(3) Uani 1 1 d .
H51 H 1.0549 -0.2724 0.6285 0.033 Uiso 1 1 calc R
C48 C 0.16806(15) 0.32243(12) 0.91231(8) 0.0233(3) Uani 1 1 d .
H48 H 0.1904 0.4005 0.9195 0.028 Uiso 1 1 calc R
C52 C 0.97586(16) -0.42775(14) 0.69765(8) 0.0243(3) Uani 1 1 d .
H52 H 0.9412 -0.3897 0.7371 0.029 Uiso 1 1 calc R
C46 C 0.13339(13) 0.10643(12) 0.95505(8) 0.0195(2) Uani 1 1 d .
H46 H 0.1330 0.0365 0.9913 0.023 Uiso 1 1 calc R
C19 C 0.60022(12) 0.15584(10) 0.64188(6) 0.01051(18) Uani 1 1 d .
C8 C 0.93789(11) -0.00235(10) 0.70789(6) 0.01007(18) Uani 1 1 d .
C7 C 0.86423(11) 0.03064(10) 0.65385(6) 0.01033(18) Uani 1 1 d .
B1 B 0.85187(13) -0.04757(11) 0.78806(7) 0.0101(2) Uani 1 1 d .
C37 C 0.46503(12) -0.24435(10) 0.92191(6) 0.01102(19) Uani 1 1 d .
C14 C 0.55451(13) -0.08134(11) 0.58514(6) 0.0134(2) Uani 1 1 d .
H14 H 0.5047 -0.0073 0.5784 0.016 Uiso 1 1 calc R
C28 C 1.01231(13) -0.35193(11) 0.87072(7) 0.0150(2) Uani 1 1 d .
H28 H 1.1011 -0.3799 0.8780 0.018 Uiso 1 1 calc R
C11 C 1.07916(13) 0.07237(12) 0.56393(7) 0.0160(2) Uani 1 1 d .
H11 H 1.1266 0.0981 0.5158 0.019 Uiso 1 1 calc R
C13 C 0.64448(12) -0.09807(10) 0.63128(6) 0.01003(18) Uani 1 1 d .
C42 C 0.50956(13) -0.28878(11) 0.98392(6) 0.0144(2) Uani 1 1 d .
H42 H 0.6056 -0.3061 0.9816 0.017 Uiso 1 1 calc R
C47 C 0.16304(13) 0.22074(12) 0.96571(7) 0.0189(2) Uani 1 1 d .
H47 H 0.1800 0.2294 1.0099 0.023 Uiso 1 1 calc R
C1 C 0.77981(11) 0.04850(10) 0.83193(6) 0.00994(18) Uani 1 1 d .
C54 C 1.00967(15) -0.60908(15) 0.64726(9) 0.0262(3) Uani 1 1 d .
H54 H 0.9988 -0.6948 0.6521 0.031 Uiso 1 1 calc R
C53 C 0.95890(16) -0.55249(14) 0.70477(8) 0.0243(3) Uani 1 1 d .
H53 H 0.9125 -0.5997 0.7490 0.029 Uiso 1 1 calc R
C4 C 0.49032(13) 0.12792(11) 0.85142(6) 0.0130(2) Uani 1 1 d .
C6 C 0.67459(12) 0.00037(10) 0.89437(6) 0.01120(19) Uani 1 1 d .
C17 C 0.70104(14) -0.29858(11) 0.60328(7) 0.0167(2) Uani 1 1 d .
H17 H 0.7510 -0.3727 0.6096 0.020 Uiso 1 1 calc R
C3 C 0.59551(12) 0.19015(10) 0.79605(6) 0.0122(2) Uani 1 1 d .
C12 C 0.93414(12) 0.06615(11) 0.58259(6) 0.0127(2) Uani 1 1 d .
H12 H 0.8821 0.0860 0.5470 0.015 Uiso 1 1 calc R
C50 C 1.09261(19) -0.41438(17) 0.57644(9) 0.0380(4) Uani 1 1 d .
H50 H 1.1387 -0.3672 0.5322 0.046 Uiso 1 1 calc R
C34 C 0.34599(14) -0.42246(11) 0.72176(7) 0.0179(2) Uani 1 1 d .
H34 H 0.2925 -0.4669 0.7004 0.022 Uiso 1 1 calc R
C38 C 0.32248(12) -0.22082(12) 0.92695(7) 0.0163(2) Uani 1 1 d .
H38 H 0.2900 -0.1911 0.8851 0.020 Uiso 1 1 calc R
C18 C 0.71867(13) -0.20721(10) 0.63966(6) 0.0134(2) Uani 1 1 d .
H18 H 0.7815 -0.2191 0.6704 0.016 Uiso 1 1 calc R
C49 C 1.07555(19) -0.53945(18) 0.58344(9) 0.0362(4) Uani 1 1 d .
H49 H 1.1096 -0.5772 0.5439 0.043 Uiso 1 1 calc R
C2 C 0.73680(12) 0.15604(10) 0.78780(6) 0.01149(19) Uani 1 1 d .
C30 C 0.76783(12) -0.38972(10) 0.88188(6) 0.0127(2) Uani 1 1 d .
H30 H 0.6893 -0.4436 0.8974 0.015 Uiso 1 1 calc R
C22 C 0.47004(15) 0.37627(11) 0.59816(7) 0.0185(2) Uani 1 1 d .
H22 H 0.4264 0.4506 0.5829 0.022 Uiso 1 1 calc R
C36 C 0.52676(14) -0.41691(11) 0.78572(7) 0.0170(2) Uani 1 1 d .
H36 H 0.5967 -0.4578 0.8074 0.020 Uiso 1 1 calc R
C41 C 0.41493(15) -0.30825(11) 1.04953(7) 0.0183(2) Uani 1 1 d .
H41 H 0.4468 -0.3389 1.0915 0.022 Uiso 1 1 calc R
C21 C 0.61445(15) 0.36955(11) 0.58427(7) 0.0185(2) Uani 1 1 d .
H21 H 0.6695 0.4401 0.5602 0.022 Uiso 1 1 calc R
C29 C 0.89705(13) -0.43059(11) 0.89378(7) 0.0158(2) Uani 1 1 d .
H29 H 0.9065 -0.5120 0.9176 0.019 Uiso 1 1 calc R
C23 C 0.38936(14) 0.27354(11) 0.63462(7) 0.0171(2) Uani 1 1 d .
H23 H 0.2903 0.2774 0.6443 0.021 Uiso 1 1 calc R
C9 C 1.08503(12) 0.00342(11) 0.68703(7) 0.0142(2) Uani 1 1 d .
H9 H 1.1384 -0.0186 0.7219 0.017 Uiso 1 1 calc R
C15 C 0.53733(14) -0.17294(11) 0.54886(7) 0.0173(2) Uani 1 1 d .
H15 H 0.4752 -0.1613 0.5178 0.021 Uiso 1 1 calc R
C39 C 0.22813(14) -0.24036(12) 0.99214(7) 0.0206(3) Uani 1 1 d .
H39 H 0.1318 -0.2245 0.9946 0.025 Uiso 1 1 calc R
C45 C 0.10415(15) 0.09413(13) 0.89113(8) 0.0231(3) Uani 1 1 d .
H45 H 0.0822 0.0160 0.8840 0.028 Uiso 1 1 calc R
C31 C 0.50284(12) -0.29263(10) 0.78609(6) 0.01076(19) Uani 1 1 d .
C16 C 0.61073(15) -0.28119(11) 0.55794(7) 0.0180(2) Uani 1 1 d .
H16 H 0.5989 -0.3432 0.5330 0.022 Uiso 1 1 calc R
C43 C 0.14036(15) 0.31002(14) 0.84830(8) 0.0257(3) Uani 1 1 d .
H43 H 0.1441 0.3796 0.8115 0.031 Uiso 1 1 calc R
C33 C 0.32194(12) -0.29882(11) 0.72117(7) 0.0145(2) Uani 1 1 d .
H33 H 0.2524 -0.2582 0.6991 0.017 Uiso 1 1 calc R
C40 C 0.27442(15) -0.28305(12) 1.05376(7) 0.0207(3) Uani 1 1 d .
H40 H 0.2103 -0.2949 1.0985 0.025 Uiso 1 1 calc R
C32 C 0.40009(12) -0.23522(10) 0.75306(6) 0.0124(2) Uani 1 1 d .
H32 H 0.3834 -0.1508 0.7524 0.015 Uiso 1 1 calc R
C10 C 1.15391(12) 0.04066(12) 0.61630(7) 0.0170(2) Uani 1 1 d .
H10 H 1.2531 0.0444 0.6038 0.020 Uiso 1 1 calc R
C20 C 0.67990(13) 0.26002(11) 0.60534(6) 0.0142(2) Uani 1 1 d .
H20 H 0.7790 0.2563 0.5948 0.017 Uiso 1 1 calc R
H3 H 0.5717(16) 0.2528(14) 0.7603(8) 0.018(4) Uiso 1 1 d .
H5 H 0.4692(16) -0.0048(13) 0.9392(8) 0.014(4) Uiso 1 1 d .
H6 H 0.6977(16) -0.0739(14) 0.9275(8) 0.015(4) Uiso 1 1 d .
H2 H 0.7986(17) 0.1905(14) 0.7483(9) 0.021(4) Uiso 1 1 d .
H4 H 0.3975(17) 0.1451(14) 0.8517(8) 0.021(4) Uiso 1 1 d .

loop_
_atom_site_aniso_label
_atom_site_aniso_U_11
_atom_site_aniso_U_22
_atom_site_aniso_U_33
_atom_site_aniso_U_23
_atom_site_aniso_U_13
_atom_site_aniso_U_12
Fe1 0.00742(7) 0.00727(6) 0.00868(7) -0.00154(5) -0.00149(5) 0.00087(5)
P1 0.00783(11) 0.00854(11) 0.00881(12) -0.00122(9) -0.00216(9) 0.00034(9)
P2 0.00671(11) 0.00797(11) 0.01029(12) -0.00075(9) -0.00173(9) 0.00017(9)
C27 0.0090(4) 0.0129(5) 0.0158(5) -0.0026(4) -0.0040(4) 0.0016(4)
C26 0.0084(4) 0.0107(4) 0.0100(4) -0.0026(4) -0.0017(3) 0.0008(3)
C44 0.0208(6) 0.0351(8) 0.0223(7) -0.0066(6) -0.0080(5) 0.0009(6)
C25 0.0090(4) 0.0094(4) 0.0115(5) -0.0016(4) -0.0025(4) 0.0014(3)
C24 0.0124(5) 0.0133(5) 0.0155(5) -0.0014(4) -0.0039(4) 0.0006(4)
C5 0.0127(5) 0.0131(5) 0.0111(5) -0.0051(4) -0.0005(4) 0.0004(4)
C35 0.0286(7) 0.0123(5) 0.0304(7) -0.0085(5) -0.0125(6) 0.0029(5)
C51 0.0179(6) 0.0258(7) 0.0377(9) -0.0001(6) -0.0084(6) 0.0008(5)
C48 0.0189(6) 0.0154(5) 0.0373(8) -0.0053(6) -0.0098(6) 0.0037(5)
C52 0.0242(7) 0.0292(7) 0.0228(7) -0.0071(6) -0.0108(6) 0.0024(6)
C46 0.0139(5) 0.0183(6) 0.0230(6) 0.0017(5) -0.0023(5) -0.0031(4)
C19 0.0118(5) 0.0103(4) 0.0098(4) -0.0015(4) -0.0038(4) 0.0012(4)
C8 0.0086(4) 0.0092(4) 0.0124(5) -0.0025(4) -0.0018(4) -0.0005(3)
C7 0.0088(4) 0.0100(4) 0.0113(5) -0.0020(4) -0.0004(4) -0.0008(3)
B1 0.0089(5) 0.0101(5) 0.0117(5) -0.0024(4) -0.0029(4) 0.0006(4)
C37 0.0096(4) 0.0094(4) 0.0126(5) -0.0009(4) -0.0004(4) -0.0015(3)
C14 0.0158(5) 0.0122(5) 0.0130(5) -0.0003(4) -0.0069(4) -0.0002(4)
C28 0.0117(5) 0.0138(5) 0.0196(6) -0.0023(4) -0.0056(4) 0.0044(4)
C11 0.0130(5) 0.0199(5) 0.0133(5) -0.0047(4) 0.0024(4) -0.0032(4)
C13 0.0108(4) 0.0098(4) 0.0093(4) -0.0015(4) -0.0022(4) -0.0004(3)
C42 0.0153(5) 0.0134(5) 0.0141(5) -0.0016(4) -0.0030(4) -0.0020(4)
C47 0.0114(5) 0.0244(6) 0.0217(6) -0.0060(5) -0.0041(4) 0.0024(5)
C1 0.0100(4) 0.0105(4) 0.0105(4) -0.0037(4) -0.0031(4) -0.0013(3)
C54 0.0199(6) 0.0290(7) 0.0316(8) -0.0092(6) -0.0068(6) 0.0017(6)
C53 0.0229(7) 0.0293(7) 0.0195(6) -0.0006(6) -0.0057(5) -0.0019(6)
C4 0.0123(5) 0.0127(5) 0.0144(5) -0.0053(4) -0.0018(4) 0.0033(4)
C6 0.0128(5) 0.0108(4) 0.0108(5) -0.0037(4) -0.0033(4) 0.0011(4)
C17 0.0213(6) 0.0122(5) 0.0183(6) -0.0058(4) -0.0059(5) 0.0023(4)
C3 0.0151(5) 0.0088(4) 0.0137(5) -0.0033(4) -0.0047(4) 0.0031(4)
C12 0.0117(5) 0.0155(5) 0.0104(5) -0.0032(4) -0.0008(4) -0.0011(4)
C50 0.0323(9) 0.0398(10) 0.0282(8) 0.0089(7) 0.0073(7) 0.0060(7)
C34 0.0185(6) 0.0162(5) 0.0217(6) -0.0073(5) -0.0064(5) -0.0029(4)
C38 0.0102(5) 0.0198(6) 0.0172(6) -0.0030(5) -0.0003(4) -0.0001(4)
C18 0.0151(5) 0.0124(5) 0.0140(5) -0.0040(4) -0.0052(4) 0.0020(4)
C49 0.0345(9) 0.0473(10) 0.0247(8) -0.0113(7) -0.0002(7) 0.0122(8)
C2 0.0133(5) 0.0084(4) 0.0132(5) -0.0035(4) -0.0028(4) -0.0002(4)
C30 0.0120(5) 0.0098(4) 0.0157(5) 0.0000(4) -0.0038(4) 0.0004(4)
C22 0.0271(7) 0.0136(5) 0.0158(6) -0.0035(4) -0.0071(5) 0.0083(5)
C36 0.0211(6) 0.0107(5) 0.0218(6) -0.0037(4) -0.0101(5) 0.0030(4)
C41 0.0260(6) 0.0151(5) 0.0123(5) -0.0024(4) -0.0007(5) -0.0059(5)
C21 0.0246(6) 0.0112(5) 0.0173(6) -0.0004(4) -0.0023(5) 0.0018(4)
C29 0.0164(5) 0.0116(5) 0.0189(6) 0.0005(4) -0.0065(4) 0.0034(4)
C23 0.0166(5) 0.0166(5) 0.0199(6) -0.0044(5) -0.0078(5) 0.0065(4)
C9 0.0089(5) 0.0171(5) 0.0164(5) -0.0027(4) -0.0023(4) -0.0018(4)
C15 0.0231(6) 0.0164(5) 0.0148(5) -0.0009(4) -0.0105(5) -0.0036(5)
C39 0.0128(5) 0.0220(6) 0.0237(7) -0.0075(5) 0.0054(5) -0.0030(5)
C45 0.0189(6) 0.0220(6) 0.0297(7) -0.0084(6) -0.0052(5) -0.0029(5)
C31 0.0101(4) 0.0098(4) 0.0121(5) -0.0017(4) -0.0019(4) -0.0007(3)
C16 0.0268(7) 0.0142(5) 0.0145(5) -0.0041(4) -0.0059(5) -0.0039(5)
C43 0.0218(7) 0.0245(7) 0.0278(7) 0.0069(6) -0.0101(6) 0.0003(5)
C33 0.0118(5) 0.0165(5) 0.0159(5) -0.0033(4) -0.0043(4) -0.0004(4)
C40 0.0235(6) 0.0179(6) 0.0169(6) -0.0073(5) 0.0078(5) -0.0090(5)
C32 0.0106(5) 0.0115(4) 0.0151(5) -0.0031(4) -0.0029(4) 0.0009(4)
C10 0.0080(5) 0.0228(6) 0.0184(6) -0.0057(5) 0.0020(4) -0.0018(4)
C20 0.0151(5) 0.0119(5) 0.0141(5) -0.0006(4) -0.0023(4) 0.0009(4)

loop_
_atom_type_symbol
_atom_type_description
_atom_type_scat_dispersion_real
_atom_type_scat_dispersion_imag
_atom_type_scat_source
C C 0.0033 0.0016 'International Tables Vol C Tables 4.2.6.8 and 6.1.1.4'
H H 0.0000 0.0000 'International Tables Vol C Tables 4.2.6.8 and 6.1.1.4'
B B 0.0013 0.0007 'International Tables Vol C Tables 4.2.6.8 and 6.1.1.4'
P P 0.1023 0.0942 'International Tables Vol C Tables 4.2.6.8 and 6.1.1.4'
Fe Fe 0.3463 0.8444 'International Tables Vol C Tables 4.2.6.8 and 6.1.1.4'

loop_
_geom_angle_atom_site_label_1
_geom_angle_atom_site_label_2
_geom_angle_atom_site_label_3
_geom_angle
C1 Fe1 C6 41.53(5)
C1 Fe1 C2 41.71(5)
C6 Fe1 C2 70.88(5)
C1 Fe1 C5 74.12(5)
C6 Fe1 C5 38.88(4)
C2 Fe1 C5 81.92(5)
C1 Fe1 C3 74.18(5)
C6 Fe1 C3 82.29(4)
C2 Fe1 C3 38.55(5)
C5 Fe1 C3 67.34(5)
C1 Fe1 P1 111.01(4)
C6 Fe1 P1 152.23(3)
C2 Fe1 P1 89.47(3)
C5 Fe1 P1 159.67(3)
C3 Fe1 P1 94.58(3)
C1 Fe1 P2 110.90(4)
C6 Fe1 P2 88.91(3)
C2 Fe1 P2 152.40(4)
C5 Fe1 P2 94.16(4)
C3 Fe1 P2 159.26(3)
P1 Fe1 P2 101.757(15)
C1 Fe1 C4 88.87(5)
C6 Fe1 C4 70.45(5)
C2 Fe1 C4 69.97(5)
C5 Fe1 C4 37.74(5)
C3 Fe1 C4 37.63(5)
P1 Fe1 C4 121.94(4)
P2 Fe1 C4 121.64(4)
C1 Fe1 B1 42.58(4)
C6 Fe1 B1 71.29(5)
C2 Fe1 B1 70.00(5)
C5 Fe1 B1 110.07(5)
C3 Fe1 B1 108.53(5)
P1 Fe1 B1 83.80(3)
P2 Fe1 B1 86.07(3)
C4 Fe1 B1 131.42(5)
C7 P1 C19 106.36(5)
C7 P1 C13 99.04(5)
C19 P1 C13 103.69(5)
C7 P1 Fe1 107.29(4)
C19 P1 Fe1 110.36(4)
C13 P1 Fe1 128.02(4)
C31 P2 C25 109.88(5)
C31 P2 C37 97.93(5)
C25 P2 C37 103.74(5)
C31 P2 Fe1 122.91(4)
C25 P2 Fe1 106.81(4)
C37 P2 Fe1 113.95(4)
C28 C27 C26 122.09(11)
C28 C27 H27 119.0
C26 C27 H27 119.0
C27 C26 C25 117.27(10)
C27 C26 B1 121.51(10)
C25 C26 B1 121.22(10)
C45 C44 C43 119.85(14)
C45 C44 H44 120.1
C43 C44 H44 120.1
C30 C25 C26 120.38(10)
C30 C25 P2 124.55(9)
C26 C25 P2 114.82(8)
C23 C24 C19 121.45(11)
C23 C24 H24 119.3
C19 C24 H24 119.3
C4 C5 C6 121.63(11)
C4 C5 Fe1 72.12(7)
C6 C5 Fe1 67.37(6)
C4 C5 H5 120.1(10)
C6 C5 H5 118.0(10)
Fe1 C5 H5 130.5(9)
C34 C35 C36 120.91(12)
C34 C35 H35 119.5
C36 C35 H35 119.5
C50 C51 C52 119.26(15)
C50 C51 H51 120.4
C52 C51 H51 120.4
C47 C48 C43 119.77(13)
C47 C48 H48 120.1
C43 C48 H48 120.1
C53 C52 C51 120.35(14)
C53 C52 H52 119.8
C51 C52 H52 119.8
C47 C46 C45 119.88(13)
C47 C46 H46 120.1
C45 C46 H46 120.1
C20 C19 C24 118.07(10)
C20 C19 P1 124.07(9)
C24 C19 P1 117.16(9)
C7 C8 C9 116.81(10)
C7 C8 B1 119.09(10)
C9 C8 B1 124.08(10)
C12 C7 C8 121.49(10)
C12 C7 P1 123.60(9)
C8 C7 P1 114.81(8)
C1 B1 C26 121.37(10)
C1 B1 C8 119.56(10)
C26 B1 C8 117.97(9)
C1 B1 Fe1 58.40(6)
C26 B1 Fe1 109.47(8)
C8 B1 Fe1 110.78(8)
C42 C37 C38 118.33(11)
C42 C37 P2 123.77(9)
C38 C37 P2 117.66(9)
C13 C14 C15 120.25(11)
C13 C14 H14 119.9
C15 C14 H14 119.9
C29 C28 C27 119.93(11)
C29 C28 H28 120.0
C27 C28 H28 120.0
C10 C11 C12 119.27(11)
C10 C11 H11 120.4
C12 C11 H11 120.4
C14 C13 C18 118.98(10)
C14 C13 P1 124.48(8)
C18 C13 P1 116.54(9)
C37 C42 C41 120.79(12)
C37 C42 H42 119.6
C41 C42 H42 119.6
C48 C47 C46 120.35(13)
C48 C47 H47 119.8
C46 C47 H47 119.8
C6 C1 C2 113.91(10)
C6 C1 B1 115.46(10)
C2 C1 B1 112.48(10)
C6 C1 Fe1 73.60(7)
C2 C1 Fe1 73.93(7)
B1 C1 Fe1 79.02(7)
C6 C1 C4 57.71(6)
C2 C1 C4 57.42(6)
B1 C1 C4 127.73(8)
Fe1 C1 C4 48.75(3)
C49 C54 C53 119.25(15)
C49 C54 H54 120.4
C53 C54 H54 120.4
C52 C53 C54 120.22(14)
C52 C53 H53 119.9
C54 C53 H53 119.9
C3 C4 C5 117.17(11)
C3 C4 Fe1 70.30(6)
C5 C4 Fe1 70.14(6)
C3 C4 C1 58.93(7)
C5 C4 C1 58.78(7)
Fe1 C4 C1 42.38(3)
C3 C4 H4 119.5(10)
C5 C4 H4 123.2(10)
Fe1 C4 H4 127.7(10)
C1 C4 H4 170.0(10)
C5 C6 C1 121.79(11)
C5 C6 Fe1 73.76(7)
C1 C6 Fe1 64.87(6)
C5 C6 H6 118.7(9)
C1 C6 H6 118.1(9)
Fe1 C6 H6 124.1(9)
C16 C17 C18 119.93(11)
C16 C17 H17 120.0
C18 C17 H17 120.0
C4 C3 C2 121.69(11)
C4 C3 Fe1 72.07(7)
C2 C3 Fe1 67.88(6)
C4 C3 H3 120.4(10)
C2 C3 H3 117.7(10)
Fe1 C3 H3 129.9(9)
C11 C12 C7 120.24(11)
C11 C12 H12 119.9
C7 C12 H12 119.9
C51 C50 C49 120.48(16)
C51 C50 H50 119.8
C49 C50 H50 119.8
C35 C34 C33 119.60(12)
C35 C34 H34 120.2
C33 C34 H34 120.2
C39 C38 C37 120.98(12)
C39 C38 H38 119.5
C37 C38 H38 119.5
C17 C18 C13 120.54(11)
C17 C18 H18 119.7
C13 C18 H18 119.7
C54 C49 C50 120.44(15)
C54 C49 H49 119.8
C50 C49 H49 119.8
C3 C2 C1 121.79(11)
C3 C2 Fe1 73.57(7)
C1 C2 Fe1 64.36(6)
C3 C2 H2 118.8(10)
C1 C2 H2 117.9(10)
Fe1 C2 H2 124.5(10)
C29 C30 C25 120.50(11)
C29 C30 H30 119.8
C25 C30 H30 119.8
C21 C22 C23 119.64(11)
C21 C22 H22 120.2
C23 C22 H22 120.2
C35 C36 C31 120.11(12)
C35 C36 H36 119.9
C31 C36 H36 119.9
C40 C41 C42 120.22(13)
C40 C41 H41 119.9
C42 C41 H41 119.9
C22 C21 C20 120.67(12)
C22 C21 H21 119.7
C20 C21 H21 119.7
C28 C29 C30 119.79(11)
C28 C29 H29 120.1
C30 C29 H29 120.1
C24 C23 C22 119.78(12)
C24 C23 H23 120.1
C22 C23 H23 120.1
C10 C9 C8 121.46(11)
C10 C9 H9 119.3
C8 C9 H9 119.3
C16 C15 C14 120.29(12)
C16 C15 H15 119.9
C14 C15 H15 119.9
C38 C39 C40 120.07(13)
C38 C39 H39 120.0
C40 C39 H39 120.0
C44 C45 C46 119.96(13)
C44 C45 H45 120.0
C46 C45 H45 120.0
C32 C31 C36 118.30(11)
C32 C31 P2 116.43(8)
C36 C31 P2 125.03(9)
C17 C16 C15 120.01(11)
C17 C16 H16 120.0
C15 C16 H16 120.0
C48 C43 C44 120.15(14)
C48 C43 H43 119.9
C44 C43 H43 119.9
C32 C33 C34 119.61(12)
C32 C33 H33 120.2
C34 C33 H33 120.2
C41 C40 C39 119.60(12)
C41 C40 H40 120.2
C39 C40 H40 120.2
C33 C32 C31 121.47(11)
C33 C32 H32 119.3
C31 C32 H32 119.3
C11 C10 C9 120.72(11)
C11 C10 H10 119.6
C9 C10 H10 119.6
C21 C20 C19 120.36(12)
C21 C20 H20 119.8
C19 C20 H20 119.8

loop_
_geom_bond_atom_site_label_1
_geom_bond_atom_site_label_2
_geom_bond_distance
Fe1 C1 1.9667(11)
Fe1 C6 2.0838(12)
Fe1 C2 2.0962(12)
Fe1 C5 2.1676(11)
Fe1 C3 2.1705(12)
Fe1 P1 2.1827(5)
Fe1 P2 2.1840(6)
Fe1 C4 2.1934(11)
Fe1 B1 2.2668(13)
P1 C7 1.8368(12)
P1 C19 1.8408(12)
P1 C13 1.8417(11)
P2 C31 1.8354(12)
P2 C25 1.8441(11)
P2 C37 1.8533(12)
C27 C28 1.3916(16)
C27 C26 1.4071(15)
C27 H27 0.9500
C26 C25 1.4181(16)
C26 B1 1.5999(17)
C44 C45 1.385(2)
C44 C43 1.391(2)
C44 H44 0.9500
C25 C30 1.4096(16)
C24 C23 1.3888(16)
C24 C19 1.4037(16)
C24 H24 0.9500
C5 C4 1.4106(17)
C5 C6 1.4171(16)
C5 H5 0.907(15)
C35 C34 1.3854(19)
C35 C36 1.3898(19)
C35 H35 0.9500
C51 C50 1.382(2)
C51 C52 1.384(2)
C51 H51 0.9500
C48 C47 1.384(2)
C48 C43 1.387(2)
C48 H48 0.9500
C52 C53 1.384(2)
C52 H52 0.9500
C46 C47 1.3844(19)
C46 C45 1.391(2)
C46 H46 0.9500
C19 C20 1.3996(17)
C8 C7 1.4087(16)
C8 C9 1.4108(16)
C8 B1 1.6070(17)
C7 C12 1.4037(16)
B1 C1 1.5625(16)
C37 C42 1.3904(17)
C37 C38 1.4024(16)
C14 C13 1.3933(16)
C14 C15 1.3944(17)
C14 H14 0.9500
C28 C29 1.3909(18)
C28 H28 0.9500
C11 C10 1.3874(19)
C11 C12 1.3893(17)
C11 H11 0.9500
C13 C18 1.4013(16)
C42 C41 1.3951(17)
C42 H42 0.9500
C47 H47 0.9500
C1 C6 1.4403(16)
C1 C2 1.4513(16)
C1 C4 2.9169(17)
C54 C49 1.375(2)
C54 C53 1.394(2)
C54 H54 0.9500
C53 H53 0.9500
C4 C3 1.4074(17)
C4 H4 0.925(17)
C6 H6 1.005(15)
C17 C16 1.3838(19)
C17 C18 1.3948(16)
C17 H17 0.9500
C3 C2 1.4102(17)
C3 H3 0.956(16)
C12 H12 0.9500
C50 C49 1.388(3)
C50 H50 0.9500
C34 C33 1.3915(17)
C34 H34 0.9500
C38 C39 1.3876(17)
C38 H38 0.9500
C18 H18 0.9500
C49 H49 0.9500
C2 H2 0.899(17)
C30 C29 1.3911(17)
C30 H30 0.9500
C22 C21 1.3857(19)
C22 C23 1.3919(19)
C22 H22 0.9500
C36 C31 1.4012(16)
C36 H36 0.9500
C41 C40 1.388(2)
C41 H41 0.9500
C21 C20 1.3982(17)
C21 H21 0.9500
C29 H29 0.9500
C23 H23 0.9500
C9 C10 1.3943(17)
C9 H9 0.9500
C15 C16 1.3900(18)
C15 H15 0.9500
C39 C40 1.389(2)
C39 H39 0.9500
C45 H45 0.9500
C31 C32 1.3978(16)
C16 H16 0.9500
C43 H43 0.9500
C33 C32 1.3875(17)
C33 H33 0.9500
C40 H40 0.9500
C32 H32 0.9500
C10 H10 0.9500
C20 H20 0.9500
